data_4087620
loop_
_publ_author_name
'Comanescu, Cezar C.'
'Iluc, Vlad M.'

_publ_section_title
;
 C--H Activation Reactions of a Nucleophilic Palladium Carbene
;
_journal_issue 19
_journal_name_full Organometallics
_journal_page_first 4684
_journal_paper_doi 10.1021/acs.organomet.5b00414
_journal_volume 34
_journal_year 2015
_chemical_formula_sum 'C38 H46 P2 Pd'
_chemical_formula_weight 671.09
_space_group_IT_number 2
_space_group_name_Hall '-P 1'
_space_group_name_H-M_alt 'P -1'
_symmetry_cell_setting triclinic
_symmetry_space_group_name_H-M 'P -1'
_atom_sites_solution_hydrogens geom
_atom_sites_solution_primary direct
_atom_sites_solution_secondary difmap
_audit_creation_method SHELXL-97
_cell_angle_alpha 104.0560(15)
_cell_angle_beta 100.6650(15)
_cell_angle_gamma 107.5080(14)
_cell_formula_units_Z 2
_cell_length_a 9.8956(9)
_cell_length_b 11.5362(11)
_cell_length_c 15.9840(15)
_cell_measurement_temperature 120(2)
_cell_volume 1621.0(3)
_computing_structure_refinement 'SHELXL-97 (Sheldrick, 1997)'
_computing_structure_solution 'SHELXS-97 (Sheldrick, 1990)'
_diffrn_ambient_temperature 120(2)
_diffrn_measured_fraction_theta_full 0.983
_diffrn_measured_fraction_theta_max 0.983
_diffrn_measurement_device_type 'Bruker APEX-II'
_diffrn_radiation_monochromator graphite
_diffrn_radiation_source 'fine-focus sealed tube'
_diffrn_radiation_type MoK\a
_diffrn_radiation_wavelength 0.71073
_diffrn_reflns_av_R_equivalents 0.0356
_diffrn_reflns_av_sigmaI/netI 0.0236
_diffrn_reflns_limit_h_max 11
_diffrn_reflns_limit_h_min -11
_diffrn_reflns_limit_k_max 13
_diffrn_reflns_limit_k_min -13
_diffrn_reflns_limit_l_max 18
_diffrn_reflns_limit_l_min -18
_diffrn_reflns_number 34117
_diffrn_reflns_theta_full 25.00
_diffrn_reflns_theta_max 25.00
_diffrn_reflns_theta_min 1.95
_exptl_absorpt_coefficient_mu 0.697
_exptl_absorpt_correction_T_max 0.7458
_exptl_absorpt_correction_T_min 0.6818
_exptl_absorpt_correction_type multi-scan
_exptl_absorpt_process_details 'Bruker AXS area detector scaling and absorption correction'
_exptl_crystal_density_diffrn 1.375
_exptl_crystal_density_method 'not measured'
_exptl_crystal_description block
_exptl_crystal_F_000 700
_exptl_crystal_size_max 0.11
_exptl_crystal_size_mid 0.10
_exptl_crystal_size_min 0.09
_refine_diff_density_max 3.438
_refine_diff_density_min -3.410
_refine_diff_density_rms 0.088
_refine_ls_extinction_method none
_refine_ls_goodness_of_fit_ref 1.117
_refine_ls_hydrogen_treatment constr
_refine_ls_matrix_type full
_refine_ls_number_parameters 378
_refine_ls_number_reflns 5621
_refine_ls_number_restraints 0
_refine_ls_restrained_S_all 1.117
_refine_ls_R_factor_all 0.0465
_refine_ls_R_factor_gt 0.0403
_refine_ls_shift/su_max 0.000
_refine_ls_shift/su_mean 0.000
_refine_ls_structure_factor_coef Fsqd
_refine_ls_weighting_details 'calc w=1/[\s^2^(Fo^2^)+(0.0128P)^2^+0.9014P] where P=(Fo^2^+2Fc^2^)/3'
_refine_ls_weighting_scheme calc
_refine_ls_wR_factor_gt 0.0847
_refine_ls_wR_factor_ref 0.0867
_reflns_number_gt 5071
_reflns_number_total 5621
_reflns_threshold_expression >2sigma(I)
_cod_data_source_file om5b00414_si_002.cif
_cod_data_source_block cc191a
_cod_original_sg_symbol_H-M P-1
_cod_database_code 4087620

loop_
_symmetry_equiv_pos_as_xyz
'x, y, z'
'-x, -y, -z'

loop_
_atom_site_label
_atom_site_type_symbol
_atom_site_fract_x
_atom_site_fract_y
_atom_site_fract_z
_atom_site_U_iso_or_equiv
_atom_site_adp_type
_atom_site_occupancy
_atom_site_symmetry_multiplicity
_atom_site_calc_flag
_atom_site_refinement_flags
Pd Pd 0.25940(3) 0.02811(2) 0.22719(2) 0.01706(9) Uani 1 1 d .
P1 P 0.33439(10) -0.14248(8) 0.21418(6) 0.0174(2) Uani 1 1 d .
C C 0.0515(4) -0.1129(3) 0.2101(3) 0.0218(8) Uani 1 1 d .
H H -0.0149 -0.1057 0.1578 0.026 Uiso 1 1 calc R
P2 P 0.13443(10) 0.16274(8) 0.27436(6) 0.01733(19) Uani 1 1 d .
C11 C 0.0381(4) -0.2515(3) 0.1804(3) 0.0228(8) Uani 1 1 d .
C12 C 0.1636(4) -0.2815(3) 0.1757(3) 0.0206(8) Uani 1 1 d .
C13 C 0.1500(4) -0.4089(3) 0.1400(3) 0.0240(8) Uani 1 1 d .
H13 H 0.2354 -0.4289 0.1360 0.029 Uiso 1 1 calc R
C14 C 0.0126(4) -0.5062(4) 0.1103(3) 0.0287(9) Uani 1 1 d .
H14 H 0.0036 -0.5926 0.0851 0.034 Uiso 1 1 calc R
C15 C -0.1108(4) -0.4773(4) 0.1173(3) 0.0288(9) Uani 1 1 d .
H15 H -0.2048 -0.5442 0.0983 0.035 Uiso 1 1 calc R
C16 C -0.0987(4) -0.3526(4) 0.1515(3) 0.0294(9) Uani 1 1 d .
H16 H -0.1850 -0.3341 0.1557 0.035 Uiso 1 1 calc R
C21 C -0.0101(4) -0.0720(4) 0.2871(3) 0.0229(8) Uani 1 1 d .
C22 C 0.0035(4) 0.0579(4) 0.3163(2) 0.0208(8) Uani 1 1 d .
C23 C -0.0674(4) 0.0997(4) 0.3789(2) 0.0239(8) Uani 1 1 d .
H23 H -0.0641 0.1856 0.3947 0.029 Uiso 1 1 calc R
C24 C -0.1428(4) 0.0149(4) 0.4179(3) 0.0321(10) Uani 1 1 d .
H24 H -0.1926 0.0421 0.4598 0.039 Uiso 1 1 calc R
C25 C -0.1449(4) -0.1100(4) 0.3952(3) 0.0332(10) Uani 1 1 d .
H25 H -0.1915 -0.1665 0.4245 0.040 Uiso 1 1 calc R
C26 C -0.0809(4) -0.1525(4) 0.3314(3) 0.0294(9) Uani 1 1 d .
H26 H -0.0844 -0.2385 0.3167 0.035 Uiso 1 1 calc R
C31 C 0.4284(4) -0.1433(4) 0.3252(3) 0.0261(8) Uani 1 1 d .
H31 H 0.5268 -0.0719 0.3468 0.031 Uiso 1 1 calc R
C32 C 0.4434(4) -0.1860(3) 0.1378(2) 0.0200(8) Uani 1 1 d .
H32 H 0.4326 -0.2772 0.1306 0.024 Uiso 1 1 calc R
C33 C 0.3403(5) -0.1127(5) 0.3914(3) 0.0402(11) Uani 1 1 d .
H33A H 0.3329 -0.0289 0.3951 0.060 Uiso 1 1 calc R
H33B H 0.3905 -0.1110 0.4508 0.060 Uiso 1 1 calc R
H33C H 0.2411 -0.1787 0.3704 0.060 Uiso 1 1 calc R
C34 C 0.4559(5) -0.2665(4) 0.3228(3) 0.0389(11) Uani 1 1 d .
H34A H 0.3613 -0.3385 0.3026 0.058 Uiso 1 1 calc R
H34B H 0.5091 -0.2593 0.3832 0.058 Uiso 1 1 calc R
H34C H 0.5150 -0.2812 0.2813 0.058 Uiso 1 1 calc R
C35 C 0.3764(4) -0.1803(4) 0.0450(3) 0.0289(9) Uani 1 1 d .
H35A H 0.4238 -0.2157 0.0019 0.043 Uiso 1 1 calc R
H35B H 0.3923 -0.0909 0.0486 0.043 Uiso 1 1 calc R
H35C H 0.2703 -0.2305 0.0252 0.043 Uiso 1 1 calc R
C36 C 0.6080(4) -0.1052(4) 0.1739(3) 0.0252(8) Uani 1 1 d .
H36A H 0.6597 -0.1345 0.1313 0.038 Uiso 1 1 calc R
H36B H 0.6474 -0.1143 0.2319 0.038 Uiso 1 1 calc R
H36C H 0.6226 -0.0150 0.1817 0.038 Uiso 1 1 calc R
C41 C 0.0266(4) 0.2134(4) 0.1922(2) 0.0232(8) Uani 1 1 d .
H41 H 0.0986 0.2828 0.1783 0.028 Uiso 1 1 calc R
C42 C 0.2264(4) 0.3079(4) 0.3737(3) 0.0240(8) Uani 1 1 d .
H42 H 0.1481 0.3250 0.4007 0.029 Uiso 1 1 calc R
C43 C -0.0550(5) 0.1040(4) 0.1040(3) 0.0313(9) Uani 1 1 d .
H43A H -0.1015 0.1362 0.0598 0.047 Uiso 1 1 calc R
H43B H -0.1309 0.0361 0.1144 0.047 Uiso 1 1 calc R
H43C H 0.0152 0.0694 0.0814 0.047 Uiso 1 1 calc R
C44 C -0.0811(5) 0.2686(4) 0.2275(3) 0.0327(10) Uani 1 1 d .
H44A H -0.1324 0.2953 0.1815 0.049 Uiso 1 1 calc R
H44B H -0.0269 0.3428 0.2816 0.049 Uiso 1 1 calc R
H44C H -0.1533 0.2031 0.2423 0.049 Uiso 1 1 calc R
C45 C 0.3049(5) 0.4264(4) 0.3517(3) 0.0311(9) Uani 1 1 d .
H45A H 0.3809 0.4120 0.3235 0.047 Uiso 1 1 calc R
H45B H 0.3511 0.4996 0.4070 0.047 Uiso 1 1 calc R
H45C H 0.2335 0.4442 0.3103 0.047 Uiso 1 1 calc R
C46 C 0.3301(4) 0.2816(4) 0.4432(3) 0.0311(9) Uani 1 1 d .
H46A H 0.2764 0.2034 0.4549 0.047 Uiso 1 1 calc R
H46B H 0.3686 0.3540 0.4990 0.047 Uiso 1 1 calc R
H46C H 0.4123 0.2702 0.4205 0.047 Uiso 1 1 calc R
C52 C 0.5797(4) 0.2568(3) 0.2928(3) 0.0209(8) Uani 1 1 d .
C51 C 0.4582(4) 0.1603(3) 0.2142(2) 0.0186(7) Uani 1 1 d .
H51 H 0.5046 0.1050 0.1811 0.022 Uiso 1 1 calc R
C53 C 0.6146(4) 0.3802(3) 0.2813(3) 0.0263(9) Uani 1 1 d .
C63 C 0.8020(5) 0.4706(5) 0.4210(3) 0.0463(13) Uani 1 1 d .
H63 H 0.8789 0.5426 0.4652 0.056 Uiso 1 1 calc R
C64 C 0.7267(5) 0.4859(4) 0.3460(3) 0.0386(11) Uani 1 1 d .
H64 H 0.7507 0.5680 0.3382 0.046 Uiso 1 1 calc R
C71 C 0.3196(4) 0.1981(4) 0.0751(3) 0.0278(9) Uani 1 1 d .
H71 H 0.2573 0.1105 0.0479 0.033 Uiso 1 1 calc R
C72 C 0.3051(5) 0.2873(5) 0.0330(3) 0.0385(11) Uani 1 1 d .
H72 H 0.2309 0.2608 -0.0221 0.046 Uiso 1 1 calc R
C73 C 0.3975(6) 0.4144(5) 0.0703(3) 0.0423(12) Uani 1 1 d .
H73 H 0.3879 0.4742 0.0401 0.051 Uiso 1 1 calc R
C74 C 0.5039(5) 0.4551(4) 0.1515(4) 0.0389(11) Uani 1 1 d .
H74 H 0.5675 0.5425 0.1769 0.047 Uiso 1 1 calc R
C62 C 0.7672(5) 0.3509(5) 0.4333(3) 0.0400(11) Uani 1 1 d .
H62 H 0.8196 0.3423 0.4862 0.048 Uiso 1 1 calc R
C61 C 0.6567(4) 0.2439(4) 0.3693(3) 0.0290(9) Uani 1 1 d .
H61 H 0.6341 0.1624 0.3780 0.035 Uiso 1 1 calc R
C55 C 0.4240(4) 0.2362(3) 0.1563(3) 0.0210(8) Uani 1 1 d .
C54 C 0.5174(4) 0.3667(3) 0.1958(3) 0.0241(8) Uani 1 1 d .

loop_
_atom_site_aniso_label
_atom_site_aniso_U_11
_atom_site_aniso_U_22
_atom_site_aniso_U_33
_atom_site_aniso_U_23
_atom_site_aniso_U_13
_atom_site_aniso_U_12
Pd 0.01413(14) 0.01194(13) 0.02622(16) 0.00611(11) 0.00952(11) 0.00389(10)
P1 0.0163(4) 0.0136(4) 0.0228(5) 0.0059(4) 0.0079(4) 0.0048(4)
C 0.0189(18) 0.0247(19) 0.0218(19) 0.0099(16) 0.0039(15) 0.0070(15)
P2 0.0168(4) 0.0152(4) 0.0207(5) 0.0046(4) 0.0083(4) 0.0059(4)
C11 0.0203(19) 0.0214(19) 0.028(2) 0.0118(16) 0.0079(16) 0.0058(15)
C12 0.0184(18) 0.0183(18) 0.027(2) 0.0108(15) 0.0067(15) 0.0058(15)
C13 0.0217(19) 0.0202(18) 0.028(2) 0.0071(16) 0.0057(16) 0.0054(15)
C14 0.029(2) 0.0212(19) 0.030(2) 0.0079(17) 0.0067(18) 0.0027(17)
C15 0.022(2) 0.025(2) 0.031(2) 0.0118(17) 0.0005(17) -0.0007(16)
C16 0.0179(19) 0.035(2) 0.041(2) 0.024(2) 0.0090(18) 0.0076(17)
C21 0.0122(17) 0.027(2) 0.032(2) 0.0141(17) 0.0054(15) 0.0067(15)
C22 0.0146(17) 0.0261(19) 0.0232(19) 0.0101(16) 0.0051(15) 0.0081(15)
C23 0.0163(18) 0.035(2) 0.0177(19) 0.0065(16) 0.0030(15) 0.0079(16)
C24 0.0188(19) 0.056(3) 0.017(2) 0.0104(19) 0.0073(16) 0.0084(19)
C25 0.025(2) 0.045(3) 0.027(2) 0.021(2) 0.0038(17) 0.0038(19)
C26 0.0199(19) 0.034(2) 0.037(2) 0.0219(19) 0.0054(17) 0.0066(17)
C31 0.027(2) 0.025(2) 0.0193(19) 0.0071(16) 0.0006(16) 0.0034(16)
C32 0.0171(18) 0.0181(17) 0.0242(19) 0.0031(15) 0.0069(15) 0.0075(14)
C33 0.044(3) 0.054(3) 0.027(2) 0.017(2) 0.012(2) 0.020(2)
C34 0.042(3) 0.034(2) 0.037(3) 0.019(2) -0.002(2) 0.010(2)
C35 0.024(2) 0.032(2) 0.024(2) 0.0035(17) 0.0065(17) 0.0052(17)
C36 0.0168(18) 0.028(2) 0.030(2) 0.0073(17) 0.0073(16) 0.0081(16)
C41 0.0214(19) 0.027(2) 0.022(2) 0.0101(16) 0.0081(16) 0.0081(16)
C42 0.0237(19) 0.0240(19) 0.023(2) 0.0033(16) 0.0097(16) 0.0090(16)
C43 0.029(2) 0.038(2) 0.025(2) 0.0111(18) 0.0026(17) 0.0108(18)
C44 0.032(2) 0.041(2) 0.040(3) 0.024(2) 0.017(2) 0.022(2)
C45 0.031(2) 0.0208(19) 0.035(2) 0.0018(17) 0.0130(19) 0.0037(17)
C46 0.025(2) 0.042(2) 0.021(2) 0.0034(18) 0.0048(17) 0.0100(18)
C52 0.0117(17) 0.0208(18) 0.026(2) 0.0002(15) 0.0098(15) 0.0032(14)
C51 0.0155(17) 0.0168(17) 0.0217(19) 0.0042(15) 0.0081(15) 0.0034(14)
C53 0.0182(19) 0.0189(18) 0.040(2) 0.0011(17) 0.0182(17) 0.0051(15)
C63 0.020(2) 0.043(3) 0.046(3) -0.024(2) 0.006(2) 0.002(2)
C64 0.026(2) 0.021(2) 0.054(3) -0.009(2) 0.018(2) 0.0005(17)
C71 0.030(2) 0.035(2) 0.024(2) 0.0114(18) 0.0146(17) 0.0139(18)
C72 0.045(3) 0.059(3) 0.032(2) 0.025(2) 0.023(2) 0.032(2)
C73 0.059(3) 0.051(3) 0.057(3) 0.040(3) 0.044(3) 0.041(3)
C74 0.044(3) 0.026(2) 0.068(3) 0.024(2) 0.041(3) 0.019(2)
C62 0.022(2) 0.056(3) 0.030(2) -0.006(2) 0.0052(18) 0.016(2)
C61 0.0179(19) 0.036(2) 0.031(2) 0.0035(18) 0.0090(17) 0.0110(17)
C55 0.0180(18) 0.0200(18) 0.028(2) 0.0066(16) 0.0152(16) 0.0061(15)
C54 0.0234(19) 0.0194(18) 0.036(2) 0.0079(16) 0.0222(18) 0.0089(16)

loop_
_atom_type_symbol
_atom_type_description
_atom_type_scat_dispersion_real
_atom_type_scat_dispersion_imag
_atom_type_scat_source
C C 0.0033 0.0016 'International Tables Vol C Tables 4.2.6.8 and 6.1.1.4'
H H 0.0000 0.0000 'International Tables Vol C Tables 4.2.6.8 and 6.1.1.4'
P P 0.1023 0.0942 'International Tables Vol C Tables 4.2.6.8 and 6.1.1.4'
Pd Pd -0.9988 1.0072 'International Tables Vol C Tables 4.2.6.8 and 6.1.1.4'

loop_
_geom_angle_atom_site_label_1
_geom_angle_atom_site_label_2
_geom_angle_atom_site_label_3
_geom_angle
C Pd C51 168.00(14)
C Pd P1 82.64(10)
C51 Pd P1 96.83(10)
C Pd P2 80.78(10)
C51 Pd P2 102.47(10)
P1 Pd P2 157.66(3)
C12 P1 C31 104.72(17)
C12 P1 C32 103.94(17)
C31 P1 C32 106.05(17)
C12 P1 Pd 104.39(12)
C31 P1 Pd 111.31(13)
C32 P1 Pd 124.56(12)
C21 C C11 116.6(3)
C21 C Pd 110.0(2)
C11 C Pd 117.2(2)
C21 C H 103.6
C11 C H 103.6
Pd C H 103.6
C22 P2 C42 101.83(17)
C22 P2 C41 107.64(16)
C42 P2 C41 104.51(17)
C22 P2 Pd 99.24(12)
C42 P2 Pd 120.71(13)
C41 P2 Pd 120.43(12)
C12 C11 C16 118.1(3)
C12 C11 C 119.8(3)
C16 C11 C 122.0(3)
C11 C12 C13 120.0(3)
C11 C12 P1 114.1(3)
C13 C12 P1 125.8(3)
C14 C13 C12 120.3(4)
C14 C13 H13 119.8
C12 C13 H13 119.8
C15 C14 C13 119.8(4)
C15 C14 H14 120.1
C13 C14 H14 120.1
C16 C15 C14 120.3(4)
C16 C15 H15 119.9
C14 C15 H15 119.9
C15 C16 C11 121.4(4)
C15 C16 H16 119.3
C11 C16 H16 119.3
C26 C21 C22 117.4(4)
C26 C21 C 125.4(4)
C22 C21 C 117.2(3)
C23 C22 C21 120.7(3)
C23 C22 P2 125.0(3)
C21 C22 P2 114.0(3)
C24 C23 C22 119.7(4)
C24 C23 H23 120.2
C22 C23 H23 120.2
C23 C24 C25 119.6(4)
C23 C24 H24 120.2
C25 C24 H24 120.2
C26 C25 C24 120.8(4)
C26 C25 H25 119.6
C24 C25 H25 119.6
C25 C26 C21 121.4(4)
C25 C26 H26 119.3
C21 C26 H26 119.3
C34 C31 C33 111.9(4)
C34 C31 P1 113.7(3)
C33 C31 P1 108.9(3)
C34 C31 H31 107.3
C33 C31 H31 107.3
P1 C31 H31 107.3
C36 C32 C35 112.0(3)
C36 C32 P1 113.5(3)
C35 C32 P1 109.0(2)
C36 C32 H32 107.3
C35 C32 H32 107.3
P1 C32 H32 107.3
C31 C33 H33A 109.5
C31 C33 H33B 109.5
H33A C33 H33B 109.5
C31 C33 H33C 109.5
H33A C33 H33C 109.5
H33B C33 H33C 109.5
C31 C34 H34A 109.5
C31 C34 H34B 109.5
H34A C34 H34B 109.5
C31 C34 H34C 109.5
H34A C34 H34C 109.5
H34B C34 H34C 109.5
C32 C35 H35A 109.5
C32 C35 H35B 109.5
H35A C35 H35B 109.5
C32 C35 H35C 109.5
H35A C35 H35C 109.5
H35B C35 H35C 109.5
C32 C36 H36A 109.5
C32 C36 H36B 109.5
H36A C36 H36B 109.5
C32 C36 H36C 109.5
H36A C36 H36C 109.5
H36B C36 H36C 109.5
C44 C41 C43 109.9(3)
C44 C41 P2 113.7(3)
C43 C41 P2 111.4(3)
C44 C41 H41 107.2
C43 C41 H41 107.2
P2 C41 H41 107.2
C45 C42 C46 111.6(3)
C45 C42 P2 113.6(3)
C46 C42 P2 109.4(3)
C45 C42 H42 107.3
C46 C42 H42 107.3
P2 C42 H42 107.3
C41 C43 H43A 109.5
C41 C43 H43B 109.5
H43A C43 H43B 109.5
C41 C43 H43C 109.5
H43A C43 H43C 109.5
H43B C43 H43C 109.5
C41 C44 H44A 109.5
C41 C44 H44B 109.5
H44A C44 H44B 109.5
C41 C44 H44C 109.5
H44A C44 H44C 109.5
H44B C44 H44C 109.5
C42 C45 H45A 109.5
C42 C45 H45B 109.5
H45A C45 H45B 109.5
C42 C45 H45C 109.5
H45A C45 H45C 109.5
H45B C45 H45C 109.5
C42 C46 H46A 109.5
C42 C46 H46B 109.5
H46A C46 H46B 109.5
C42 C46 H46C 109.5
H46A C46 H46C 109.5
H46B C46 H46C 109.5
C61 C52 C53 119.3(3)
C61 C52 C51 131.0(3)
C53 C52 C51 109.7(3)
C55 C51 C52 103.9(3)
C55 C51 Pd 112.0(2)
C52 C51 Pd 123.1(2)
C55 C51 H51 105.5
C52 C51 H51 105.5
Pd C51 H51 105.5
C64 C53 C52 120.2(4)
C64 C53 C54 131.8(4)
C52 C53 C54 108.0(3)
C64 C63 C62 120.7(4)
C64 C63 H63 119.6
C62 C63 H63 119.6
C63 C64 C53 119.5(4)
C63 C64 H64 120.3
C53 C64 H64 120.3
C55 C71 C72 120.2(4)
C55 C71 H71 119.9
C72 C71 H71 119.9
C73 C72 C71 120.6(4)
C73 C72 H72 119.7
C71 C72 H72 119.7
C72 C73 C74 120.4(4)
C72 C73 H73 119.8
C74 C73 H73 119.8
C73 C74 C54 119.6(4)
C73 C74 H74 120.2
C54 C74 H74 120.2
C61 C62 C63 120.8(4)
C61 C62 H62 119.6
C63 C62 H62 119.6
C52 C61 C62 119.5(4)
C52 C61 H61 120.2
C62 C61 H61 120.2
C71 C55 C54 119.5(4)
C71 C55 C51 130.0(3)
C54 C55 C51 110.5(3)
C74 C54 C55 119.7(4)
C74 C54 C53 132.4(4)
C55 C54 C53 107.9(3)

loop_
_geom_bond_atom_site_label_1
_geom_bond_atom_site_label_2
_geom_bond_distance
Pd C 2.125(4)
Pd C51 2.177(3)
Pd P1 2.2812(9)
Pd P2 2.3328(9)
P1 C12 1.820(4)
P1 C31 1.848(4)
P1 C32 1.850(4)
C C21 1.509(5)
C C11 1.511(5)
C H 1.0000
P2 C22 1.834(4)
P2 C42 1.847(4)
P2 C41 1.854(4)
C11 C12 1.395(5)
C11 C16 1.401(5)
C12 C13 1.396(5)
C13 C14 1.385(5)
C13 H13 0.9500
C14 C15 1.375(6)
C14 H14 0.9500
C15 C16 1.369(6)
C15 H15 0.9500
C16 H16 0.9500
C21 C26 1.402(5)
C21 C22 1.413(5)
C22 C23 1.398(5)
C23 C24 1.389(6)
C23 H23 0.9500
C24 C25 1.391(6)
C24 H24 0.9500
C25 C26 1.367(6)
C25 H25 0.9500
C26 H26 0.9500
C31 C34 1.519(6)
C31 C33 1.533(6)
C31 H31 1.0000
C32 C36 1.528(5)
C32 C35 1.534(5)
C32 H32 1.0000
C33 H33A 0.9800
C33 H33B 0.9800
C33 H33C 0.9800
C34 H34A 0.9800
C34 H34B 0.9800
C34 H34C 0.9800
C35 H35A 0.9800
C35 H35B 0.9800
C35 H35C 0.9800
C36 H36A 0.9800
C36 H36B 0.9800
C36 H36C 0.9800
C41 C44 1.522(5)
C41 C43 1.527(5)
C41 H41 1.0000
C42 C45 1.514(5)
C42 C46 1.519(6)
C42 H42 1.0000
C43 H43A 0.9800
C43 H43B 0.9800
C43 H43C 0.9800
C44 H44A 0.9800
C44 H44B 0.9800
C44 H44C 0.9800
C45 H45A 0.9800
C45 H45B 0.9800
C45 H45C 0.9800
C46 H46A 0.9800
C46 H46B 0.9800
C46 H46C 0.9800
C52 C61 1.382(6)
C52 C53 1.426(5)
C52 C51 1.490(5)
C51 C55 1.481(5)
C51 H51 1.0000
C53 C64 1.391(6)
C53 C54 1.462(6)
C63 C64 1.369(7)
C63 C62 1.391(7)
C63 H63 0.9500
C64 H64 0.9500
C71 C55 1.378(6)
C71 C72 1.386(6)
C71 H71 0.9500
C72 C73 1.381(7)
C72 H72 0.9500
C73 C74 1.383(7)
C73 H73 0.9500
C74 C54 1.399(6)
C74 H74 0.9500
C62 C61 1.388(6)
C62 H62 0.9500
C61 H61 0.9500
C55 C54 1.416(5)
